data_4060108
_journal_name_full Organometallics
_journal_paper_doi 10.1021/om049211t
_journal_year 2005
_chemical_formula_sum 'C25 H27 F6 N O2 Pt'
_chemical_formula_weight 682.57
_space_group_IT_number 15
_symmetry_cell_setting monoclinic
_symmetry_space_group_name_Hall '-C 2yc'
_symmetry_space_group_name_H-M 'C 1 2/c 1'
_atom_sites_solution_hydrogens geom
_atom_sites_solution_primary direct
_atom_sites_solution_secondary difmap
_cell_angle_alpha 90.00
_cell_angle_beta 93.702(4)
_cell_angle_gamma 90.00
_cell_formula_units_Z 16
_cell_length_a 14.633(3)
_cell_length_b 25.866(6)
_cell_length_c 26.110(6)
_cell_measurement_reflns_used ?
_cell_measurement_temperature 293(2)
_cell_measurement_theta_max ?
_cell_measurement_theta_min ?
_cell_volume 9862(4)
_diffrn_ambient_temperature 293(2)
_diffrn_detector_area_resol_mean ?
_diffrn_measurement_device_type 'Bruker P4'
_diffrn_measurement_method '\w scans'
_diffrn_radiation_monochromator graphite
_diffrn_radiation_source 'fine-focus sealed tube'
_diffrn_radiation_type MoK\a
_diffrn_radiation_wavelength 0.71073
_diffrn_reflns_av_R_equivalents 0.0386
_diffrn_reflns_av_sigmaI/netI 0.0547
_diffrn_reflns_limit_h_max 19
_diffrn_reflns_limit_h_min -19
_diffrn_reflns_limit_k_max 34
_diffrn_reflns_limit_k_min -26
_diffrn_reflns_limit_l_max 34
_diffrn_reflns_limit_l_min -33
_diffrn_reflns_number 31086
_diffrn_reflns_theta_max 28.33
_diffrn_reflns_theta_min 1.56
_diffrn_standards_decay_% 0
_diffrn_standards_interval_count 0
_diffrn_standards_interval_time 0
_diffrn_standards_number 0
_exptl_absorpt_coefficient_mu 5.759
_exptl_absorpt_correction_T_max ?
_exptl_absorpt_correction_T_min ?
_exptl_absorpt_correction_type none
_exptl_absorpt_process_details ?
_exptl_crystal_colour gold
_exptl_crystal_density_diffrn 1.839
_exptl_crystal_density_meas hemisphere
_exptl_crystal_density_method 'not measured'
_exptl_crystal_description rod
_exptl_crystal_F_000 5312
_exptl_crystal_size_max .25
_exptl_crystal_size_mid .06
_exptl_crystal_size_min .06
_refine_ls_extinction_coef ?
_refine_ls_extinction_method none
_refine_ls_goodness_of_fit_ref 1.046
_refine_ls_hydrogen_treatment mixed
_refine_ls_matrix_type full
_refine_ls_number_parameters 645
_refine_ls_number_reflns 11534
_refine_ls_number_restraints 0
_refine_ls_restrained_S_all 1.046
_refine_ls_R_factor_all 0.0703
_refine_ls_R_factor_gt 0.0412
_refine_ls_shift/su_max 0.017
_refine_ls_shift/su_mean 0.000
_refine_ls_structure_factor_coef Fsqd
_refine_ls_weighting_details 'calc w=1/[\s^2^(Fo^2^)+(0.0111P)^2^+156.6230P] where P=(Fo^2^+2Fc^2^)/3'
_refine_ls_weighting_scheme calc
_refine_ls_wR_factor_gt 0.0875
_refine_ls_wR_factor_ref 0.0976
_reflns_number_gt 8022
_reflns_number_total 11534
_reflns_threshold_expression >2sigma(I)
_cod_depositor_comments
;
The following automatic conversions were performed:
'_symmetry_cell_setting' value 'Monoclinic' changed to 'monoclinic'
according to '/home/saulius/struct/CIF-dictionaries/cif_core.dic'
dictionary named 'cif_core.dic' version 2.4.1 from 2010-06-29.

Automatic conversion script
Id: cif_fix_enum 1527 2010-12-29 10:47:43Z saulius 
;
_cod_original_sg_symbol_H-M 'C 2/c'
_cod_database_code 4060108

loop_
_symmetry_equiv_pos_as_xyz
'x, y, z'
'-x, y, -z+1/2'
'x+1/2, y+1/2, z'
'-x+1/2, y+1/2, -z+1/2'
'-x, -y, -z'
'x, -y, z-1/2'
'-x+1/2, -y+1/2, -z'
'x+1/2, -y+1/2, z-1/2'

loop_
_atom_site_label
_atom_site_type_symbol
_atom_site_fract_x
_atom_site_fract_y
_atom_site_fract_z
_atom_site_U_iso_or_equiv
_atom_site_adp_type
_atom_site_occupancy
_atom_site_symmetry_multiplicity
_atom_site_calc_flag
_atom_site_refinement_flags
_atom_site_disorder_assembly
_atom_site_disorder_group
Pt1 Pt 0.37709(2) 0.098406(10) 0.176608(11) 0.02910(8) Uani 1 1 d . . .
F1 F 0.4263(6) -0.1276(4) 0.3183(5) 0.173(6) Uani 1 1 d . . .
O1 O 0.3772(4) 0.08955(19) 0.09940(19) 0.0350(12) Uani 1 1 d . . .
N1 N 0.3727(4) 0.1100(2) 0.2520(3) 0.0360(15) Uani 1 1 d . . .
F2 F 0.2915(5) -0.1327(3) 0.2997(3) 0.109(3) Uani 1 1 d . . .
O2 O 0.3864(4) 0.1768(2) 0.1654(2) 0.0474(15) Uani 1 1 d . . .
C2 C 0.3644(6) 0.1571(3) 0.2730(4) 0.049(2) Uani 1 1 d . . .
H2A H 0.3615 0.1863 0.2521 0.059 Uiso 1 1 calc R . .
F3 F 0.3792(12) -0.1634(3) 0.2524(4) 0.230(8) Uani 1 1 d . . .
C3 C 0.3602(6) 0.1625(5) 0.3266(4) 0.070(3) Uani 1 1 d . . .
H3A H 0.3535 0.1952 0.3406 0.084 Uiso 1 1 calc R . .
F4 F 0.3034(4) -0.00453(18) 0.09215(18) 0.0551(14) Uani 1 1 d . . .
C4 C 0.3657(6) 0.1205(4) 0.3581(4) 0.053(2) Uani 1 1 d . . .
F5 F 0.3728(6) -0.07703(19) 0.0996(2) 0.090(2) Uani 1 1 d . . .
C5 C 0.3759(5) 0.0731(4) 0.3351(3) 0.048(2) Uani 1 1 d . . .
H5A H 0.3833 0.0439 0.3557 0.058 Uiso 1 1 calc R . .
F6 F 0.4523(4) -0.0068(2) 0.09968(19) 0.0593(14) Uani 1 1 d . . .
C6 C 0.3755(5) 0.0675(3) 0.2829(3) 0.0342(17) Uani 1 1 d . . .
C7 C 0.3767(5) 0.0199(3) 0.2541(3) 0.0341(17) Uani 1 1 d . . .
C8 C 0.3755(6) -0.0281(3) 0.2797(3) 0.044(2) Uani 1 1 d . . .
H8A H 0.3766 -0.0288 0.3154 0.053 Uiso 1 1 calc R . .
C9 C 0.3728(6) -0.0731(3) 0.2532(3) 0.045(2) Uani 1 1 d . . .
C10 C 0.3724(6) -0.0717(3) 0.1997(3) 0.0405(19) Uani 1 1 d . . .
H10A H 0.3714 -0.1023 0.1811 0.049 Uiso 1 1 calc R . .
C11 C 0.3736(5) -0.0244(3) 0.1741(3) 0.0298(15) Uani 1 1 d . . .
C12 C 0.3758(5) 0.0238(3) 0.1993(3) 0.0280(15) Uani 1 1 d . . .
C13 C 0.3595(7) 0.1269(5) 0.4158(4) 0.073(3) Uani 1 1 d . . .
H13A H 0.3802 0.1609 0.4259 0.109 Uiso 1 1 calc R . .
H13B H 0.3973 0.1015 0.4336 0.109 Uiso 1 1 calc R . .
H13C H 0.2971 0.1225 0.4243 0.109 Uiso 1 1 calc R . .
C14 C 0.3683(8) -0.1242(4) 0.2800(4) 0.063(3) Uani 1 1 d . . .
C15 C 0.3744(7) -0.0274(3) 0.1158(3) 0.049(2) Uani 1 1 d . . .
C16 C 0.3634(6) 0.1090(3) 0.0102(3) 0.045(2) Uani 1 1 d . . .
C17 C 0.3789(5) 0.1274(3) 0.0660(3) 0.0378(18) Uani 1 1 d . . .
C18 C 0.3904(6) 0.1794(3) 0.0778(4) 0.044(2) Uani 1 1 d . . .
H18A H 0.3975 0.2015 0.0502 0.053 Uiso 1 1 calc R . .
C19 C 0.3925(5) 0.2021(3) 0.1259(4) 0.044(2) Uani 1 1 d . . .
C20 C 0.4053(6) 0.2610(3) 0.1321(4) 0.056(3) Uani 1 1 d . . .
C21 C 0.2644(7) 0.0900(4) 0.0028(3) 0.059(3) Uani 1 1 d . . .
H21A H 0.2234 0.1184 0.0075 0.088 Uiso 1 1 calc R . .
H21B H 0.2541 0.0635 0.0275 0.088 Uiso 1 1 calc R . .
H21C H 0.2536 0.0762 -0.0312 0.088 Uiso 1 1 calc R . .
C22 C 0.4286(8) 0.0645(5) -0.0010(4) 0.079(4) Uani 1 1 d . . .
H22A H 0.4908 0.0764 0.0035 0.118 Uiso 1 1 calc R . .
H22B H 0.4163 0.0529 -0.0357 0.118 Uiso 1 1 calc R . .
H22C H 0.4195 0.0365 0.0222 0.118 Uiso 1 1 calc R . .
C23 C 0.3772(8) 0.1514(4) -0.0301(4) 0.076(3) Uani 1 1 d . . .
H23A H 0.3340 0.1788 -0.0259 0.114 Uiso 1 1 calc R . .
H23B H 0.3677 0.1370 -0.0639 0.114 Uiso 1 1 calc R . .
H23C H 0.4383 0.1648 -0.0255 0.114 Uiso 1 1 calc R . .
C24 C 0.3893(13) 0.2783(4) 0.1877(7) 0.154(9) Uani 1 1 d . . .
H24A H 0.3270 0.2714 0.1950 0.231 Uiso 1 1 calc R . .
H24B H 0.4011 0.3147 0.1912 0.231 Uiso 1 1 calc R . .
H24C H 0.4298 0.2596 0.2114 0.231 Uiso 1 1 calc R . .
C25 C 0.5027(6) 0.2746(3) 0.1237(4) 0.059(3) Uani 1 1 d . . .
H25A H 0.5102 0.3114 0.1254 0.088 Uiso 1 1 calc R . .
H25B H 0.5178 0.2625 0.0906 0.088 Uiso 1 1 calc R . .
H25C H 0.5424 0.2586 0.1498 0.088 Uiso 1 1 calc R . .
C26 C 0.3408(10) 0.2904(4) 0.0959(8) 0.175(10) Uani 1 1 d . . .
H26A H 0.2788 0.2824 0.1029 0.263 Uiso 1 1 calc R . .
H26B H 0.3510 0.2807 0.0612 0.263 Uiso 1 1 calc R . .
H26C H 0.3512 0.3268 0.1002 0.263 Uiso 1 1 calc R . .
Pt27 Pt 0.123353(19) 0.119490(9) 0.325996(10) 0.02350(7) Uani 1 1 d . . .
N27 N 0.1287(4) 0.1450(2) 0.2540(2) 0.0277(12) Uani 1 1 d . . .
O27 O 0.1273(3) 0.19515(16) 0.35149(17) 0.0279(10) Uani 1 1 d . . .
F27 F 0.1563(5) -0.0719(2) 0.1410(2) 0.0783(19) Uani 1 1 d . . .
O28 O 0.1065(3) 0.09554(18) 0.39849(17) 0.0311(11) Uani 1 1 d . . .
F28 F 0.1605(5) -0.1226(2) 0.2037(2) 0.0756(19) Uani 1 1 d . . .
C28 C 0.1306(5) 0.1960(3) 0.2421(3) 0.0344(17) Uani 1 1 d . . .
H28A H 0.1306 0.2202 0.2684 0.041 Uiso 1 1 calc R . .
F29 F 0.0324(4) -0.0943(2) 0.1722(2) 0.0730(18) Uani 1 1 d . . .
C29 C 0.1325(5) 0.2128(3) 0.1922(3) 0.0358(17) Uani 1 1 d . . .
H29A H 0.1339 0.2480 0.1851 0.043 Uiso 1 1 calc R . .
F30 F 0.2156(3) 0.01228(18) 0.38825(16) 0.0460(11) Uani 1 1 d . . .
C30 C 0.1323(5) 0.1764(3) 0.1515(3) 0.0294(15) Uani 1 1 d . . .
F31 F 0.1735(5) -0.06502(19) 0.36997(19) 0.080(2) Uani 1 1 d . . .
C31 C 0.1258(5) 0.1240(2) 0.1661(2) 0.0248(14) Uani 1 1 d . . .
H31A H 0.1215 0.0989 0.1405 0.030 Uiso 1 1 calc R . .
F32 F 0.0735(4) -0.00897(18) 0.38874(17) 0.0542(13) Uani 1 1 d . . .
C32 C 0.1257(5) 0.1088(3) 0.2159(3) 0.0264(14) Uani 1 1 d . . .
C33 C 0.1250(5) 0.0562(3) 0.2354(3) 0.0288(15) Uani 1 1 d . . .
C34 C 0.1221(5) 0.0146(3) 0.2019(3) 0.0322(16) Uani 1 1 d . . .
H34A H 0.1181 0.0202 0.1666 0.039 Uiso 1 1 calc R . .
C35 C 0.1252(5) -0.0352(3) 0.2209(3) 0.0319(16) Uani 1 1 d . . .
C36 C 0.1325(5) -0.0428(3) 0.2734(3) 0.0330(16) Uani 1 1 d . . .
H36A H 0.1356 -0.0763 0.2863 0.040 Uiso 1 1 calc R . .
C37 C 0.1354(5) -0.0012(3) 0.3073(3) 0.0320(16) Uani 1 1 d . . .
C38 C 0.1281(4) 0.0502(3) 0.2899(3) 0.0262(14) Uani 1 1 d . . .
C39 C 0.1350(6) 0.1934(3) 0.0965(3) 0.0382(18) Uani 1 1 d . . .
H39A H 0.1839 0.1758 0.0809 0.057 Uiso 1 1 calc R . .
H39B H 0.1450 0.2300 0.0953 0.057 Uiso 1 1 calc R . .
H39C H 0.0778 0.1851 0.0782 0.057 Uiso 1 1 calc R . .
C40 C 0.1176(6) -0.0806(3) 0.1854(3) 0.0415(19) Uani 1 1 d . . .
C41 C 0.1488(6) -0.0149(3) 0.3631(3) 0.043(2) Uani 1 1 d . . .
C42 C 0.1389(5) 0.2694(3) 0.4047(3) 0.0315(16) Uani 1 1 d . . .
C43 C 0.1272(5) 0.2106(3) 0.3987(3) 0.0278(15) Uani 1 1 d . . .
C44 C 0.1170(5) 0.1782(3) 0.4398(3) 0.0307(16) Uani 1 1 d . . .
H44A H 0.1203 0.1934 0.4721 0.037 Uiso 1 1 calc R . .
C45 C 0.1021(5) 0.1247(3) 0.4379(3) 0.0296(16) Uani 1 1 d . . .
C46 C 0.0756(6) 0.0953(3) 0.4871(3) 0.0401(19) Uani 1 1 d . . .
C47 C 0.2302(6) 0.2857(3) 0.3825(4) 0.053(2) Uani 1 1 d . . .
H47A H 0.2288 0.2767 0.3467 0.080 Uiso 1 1 calc R . .
H47B H 0.2801 0.2681 0.4006 0.080 Uiso 1 1 calc R . .
H47C H 0.2382 0.3223 0.3862 0.080 Uiso 1 1 calc R . .
C48 C 0.0586(6) 0.2956(3) 0.3731(3) 0.0382(18) Uani 1 1 d . . .
H48A H 0.0017 0.2848 0.3860 0.057 Uiso 1 1 calc R . .
H48B H 0.0601 0.2858 0.3377 0.057 Uiso 1 1 calc R . .
H48C H 0.0644 0.3325 0.3761 0.057 Uiso 1 1 calc R . .
C49 C 0.1380(7) 0.2876(3) 0.4606(3) 0.046(2) Uani 1 1 d . . .
H49A H 0.0807 0.2784 0.4741 0.070 Uiso 1 1 calc R . .
H49B H 0.1455 0.3245 0.4620 0.070 Uiso 1 1 calc R . .
H49C H 0.1872 0.2714 0.4808 0.070 Uiso 1 1 calc R . .
C50 C 0.1528(6) 0.0571(3) 0.5014(3) 0.048(2) Uani 1 1 d . . .
H50A H 0.1391 0.0387 0.5319 0.072 Uiso 1 1 calc R . .
H50B H 0.2093 0.0756 0.5074 0.072 Uiso 1 1 calc R . .
H50C H 0.1584 0.0330 0.4738 0.072 Uiso 1 1 calc R . .
C51 C -0.0132(6) 0.0664(3) 0.4741(3) 0.049(2) Uani 1 1 d . . .
H51A H -0.0261 0.0441 0.5021 0.073 Uiso 1 1 calc R . .
H51B H -0.0073 0.0461 0.4437 0.073 Uiso 1 1 calc R . .
H51C H -0.0622 0.0907 0.4682 0.073 Uiso 1 1 calc R . .
C52 C 0.0630(9) 0.1310(3) 0.5323(3) 0.069(3) Uani 1 1 d . . .
H52A H 0.0469 0.1109 0.5613 0.103 Uiso 1 1 calc R . .
H52B H 0.0151 0.1553 0.5234 0.103 Uiso 1 1 calc R . .
H52C H 0.1191 0.1492 0.5408 0.103 Uiso 1 1 calc R . .

loop_
_atom_site_aniso_label
_atom_site_aniso_U_11
_atom_site_aniso_U_22
_atom_site_aniso_U_33
_atom_site_aniso_U_23
_atom_site_aniso_U_13
_atom_site_aniso_U_12
Pt1 0.02673(15) 0.02173(15) 0.03885(16) -0.00449(11) 0.00222(11) -0.00074(11)
F1 0.123(7) 0.140(8) 0.241(12) 0.150(9) -0.094(8) -0.045(6)
O1 0.041(3) 0.026(3) 0.038(3) 0.006(2) 0.001(2) -0.003(2)
N1 0.030(3) 0.032(4) 0.047(4) -0.016(3) 0.005(3) -0.002(3)
F2 0.091(5) 0.072(5) 0.166(8) 0.066(5) 0.033(5) 0.010(4)
O2 0.039(3) 0.033(3) 0.072(4) -0.016(3) 0.014(3) -0.005(2)
C2 0.047(5) 0.041(5) 0.060(6) -0.017(4) 0.004(4) -0.007(4)
F3 0.53(2) 0.052(5) 0.127(7) 0.048(5) 0.179(12) 0.098(9)
C3 0.040(5) 0.082(8) 0.090(8) -0.057(7) 0.020(5) -0.022(5)
F4 0.077(4) 0.043(3) 0.042(3) 0.006(2) -0.019(3) -0.018(3)
C4 0.032(5) 0.074(7) 0.054(6) -0.024(5) 0.011(4) -0.010(4)
F5 0.203(8) 0.024(3) 0.044(3) -0.006(2) 0.004(4) 0.011(4)
C5 0.033(4) 0.077(7) 0.034(4) -0.021(4) -0.002(3) 0.005(4)
F6 0.084(4) 0.052(3) 0.043(3) 0.003(2) 0.022(3) 0.023(3)
C6 0.023(4) 0.050(5) 0.030(4) -0.008(3) 0.002(3) 0.000(3)
C7 0.031(4) 0.041(5) 0.030(4) -0.002(3) 0.002(3) 0.008(3)
C8 0.046(5) 0.059(6) 0.027(4) 0.002(4) 0.005(3) 0.020(4)
C9 0.048(5) 0.038(5) 0.049(5) 0.015(4) 0.014(4) 0.015(4)
C10 0.053(5) 0.026(4) 0.043(5) 0.000(3) 0.011(4) 0.012(4)
C11 0.036(4) 0.023(4) 0.030(4) 0.003(3) 0.005(3) 0.005(3)
C12 0.022(3) 0.021(4) 0.041(4) 0.002(3) -0.001(3) 0.001(3)
C13 0.046(6) 0.117(10) 0.057(6) -0.039(6) 0.013(5) -0.006(6)
C14 0.092(8) 0.041(6) 0.058(6) 0.021(4) 0.025(6) 0.033(5)
C15 0.083(7) 0.021(4) 0.043(5) -0.003(3) 0.011(5) 0.006(4)
C16 0.048(5) 0.044(5) 0.043(5) 0.022(4) 0.007(4) -0.001(4)
C17 0.030(4) 0.040(5) 0.044(5) 0.012(3) 0.005(3) -0.001(3)
C18 0.045(5) 0.025(4) 0.063(6) 0.013(4) 0.007(4) 0.001(3)
C19 0.032(4) 0.024(4) 0.078(7) 0.008(4) 0.010(4) 0.002(3)
C20 0.046(5) 0.021(4) 0.101(8) -0.003(4) 0.007(5) 0.001(4)
C21 0.076(7) 0.062(6) 0.039(5) -0.006(4) 0.010(5) -0.001(5)
C22 0.088(8) 0.104(10) 0.045(6) 0.010(6) 0.010(6) 0.042(7)
C23 0.090(8) 0.078(8) 0.060(7) 0.033(6) 0.001(6) -0.023(6)
C24 0.23(2) 0.028(6) 0.220(19) -0.035(8) 0.162(17) -0.033(9)
C25 0.055(6) 0.034(5) 0.088(8) 0.002(5) 0.008(5) -0.011(4)
C26 0.119(12) 0.022(6) 0.36(3) 0.016(10) -0.139(15) -0.003(7)
Pt27 0.02689(14) 0.02122(14) 0.02247(13) -0.00113(10) 0.00211(10) -0.00144(11)
N27 0.026(3) 0.030(3) 0.027(3) -0.001(2) 0.000(2) 0.001(3)
O27 0.044(3) 0.018(2) 0.021(2) -0.0026(18) 0.004(2) 0.001(2)
F27 0.121(5) 0.062(4) 0.056(3) -0.022(3) 0.037(4) -0.017(4)
O28 0.043(3) 0.026(3) 0.024(2) 0.0031(19) 0.002(2) 0.001(2)
F28 0.115(5) 0.043(3) 0.065(4) -0.024(3) -0.023(3) 0.036(3)
C28 0.053(5) 0.025(4) 0.025(4) 0.002(3) 0.000(3) -0.008(3)
F29 0.061(4) 0.054(4) 0.102(5) -0.044(3) -0.009(3) -0.004(3)
C29 0.049(5) 0.029(4) 0.030(4) 0.003(3) 0.005(3) -0.005(3)
F30 0.055(3) 0.051(3) 0.030(2) 0.002(2) -0.002(2) 0.014(2)
C30 0.037(4) 0.032(4) 0.020(3) 0.007(3) 0.004(3) -0.003(3)
F31 0.169(7) 0.030(3) 0.039(3) 0.002(2) -0.007(3) 0.033(3)
C31 0.028(4) 0.025(4) 0.020(3) -0.013(2) -0.004(3) 0.000(3)
F32 0.086(4) 0.042(3) 0.036(3) -0.003(2) 0.019(3) -0.020(3)
C32 0.024(4) 0.029(4) 0.025(3) 0.000(3) -0.003(3) -0.002(3)
C33 0.023(4) 0.028(4) 0.035(4) -0.007(3) 0.001(3) 0.001(3)
C34 0.035(4) 0.034(4) 0.027(4) -0.006(3) 0.002(3) 0.001(3)
C35 0.033(4) 0.025(4) 0.038(4) -0.006(3) 0.003(3) -0.002(3)
C36 0.045(5) 0.019(4) 0.035(4) 0.000(3) 0.004(3) -0.001(3)
C37 0.039(4) 0.022(4) 0.035(4) -0.005(3) 0.006(3) 0.004(3)
C38 0.024(3) 0.021(3) 0.033(4) -0.003(3) 0.000(3) 0.002(3)
C39 0.049(5) 0.036(4) 0.030(4) 0.004(3) 0.008(3) -0.003(4)
C40 0.051(5) 0.031(4) 0.043(5) -0.008(3) 0.003(4) -0.002(4)
C41 0.070(6) 0.021(4) 0.038(4) 0.000(3) 0.008(4) 0.004(4)
C42 0.043(4) 0.018(4) 0.032(4) -0.004(3) -0.002(3) 0.002(3)
C43 0.032(4) 0.026(4) 0.025(3) -0.004(3) 0.001(3) 0.004(3)
C44 0.043(4) 0.027(4) 0.023(3) -0.003(3) 0.001(3) 0.004(3)
C45 0.039(4) 0.027(4) 0.024(3) 0.003(3) 0.004(3) 0.010(3)
C46 0.064(6) 0.033(4) 0.024(4) 0.006(3) 0.012(4) 0.005(4)
C47 0.044(5) 0.027(4) 0.090(7) -0.010(4) 0.011(5) -0.004(4)
C48 0.053(5) 0.024(4) 0.036(4) 0.005(3) -0.006(4) 0.003(3)
C49 0.072(6) 0.029(4) 0.037(4) -0.007(3) -0.013(4) 0.009(4)
C50 0.061(6) 0.045(5) 0.037(5) 0.007(4) -0.001(4) 0.005(4)
C51 0.050(5) 0.045(5) 0.053(5) 0.017(4) 0.024(4) 0.010(4)
C52 0.134(10) 0.046(6) 0.030(4) 0.002(4) 0.027(5) 0.018(6)
